data_2231392
loop_
_publ_author_name
'Fang, Xu-Bin'
'Fang, Lei'
'Liu, Xu-Ying'

_publ_section_title
;
 6-Methoxy-2-methyl-1-<i>m</i>-tolyl-1<i>H</i>-benzimidazole
 hemihydrate
;
_journal_coeditor_code AA2011
_journal_issue 9
_journal_name_full 'Acta Crystallographica Section E'
_journal_page_first o2263
_journal_paper_doi 10.1107/S1600536811031060
_journal_volume 67
_journal_year 2011
_chemical_formula_iupac 'C16 H16 N2 O1, 0.5H2 O'
_chemical_formula_moiety 'C16 H16 N2 O1, 0.5(H2O)'
_chemical_formula_sum 'C16 H17 N2 O1.5'
_chemical_formula_weight 261.32
_chemical_name_systematic
;
6-Methoxy-2-methyl-1-<i>m</i>-tolyl-1<i>H</i>-benzimidazole hemihydrate
;
_space_group_IT_number 60
_symmetry_cell_setting orthorhombic
_symmetry_space_group_name_Hall '-P 2n 2ab'
_symmetry_space_group_name_H-M 'P b c n'
_atom_sites_solution_hydrogens geom
_atom_sites_solution_primary direct
_atom_sites_solution_secondary difmap
_audit_creation_method SHELXL-97
_cell_angle_alpha 90.00
_cell_angle_beta 90.00
_cell_angle_gamma 90.00
_cell_formula_units_Z 8
_cell_length_a 16.0752(16)
_cell_length_b 13.9140(14)
_cell_length_c 12.6450(13)
_cell_measurement_reflns_used 2720
_cell_measurement_temperature 293(2)
_cell_measurement_theta_max 28.0
_cell_measurement_theta_min 2.44
_cell_volume 2828.3(5)
_computing_cell_refinement 'SAINT (Bruker, 2000)'
_computing_data_collection 'SMART (Bruker, 2000)'
_computing_data_reduction 'SAINT (Bruker, 2000)'
_computing_molecular_graphics 'SHELXTL (Sheldrick, 2008)'
_computing_publication_material 'SHELXTL (Sheldrick, 2008)'
_computing_structure_refinement 'SHELXL97 (Sheldrick, 2008)'
_computing_structure_solution 'SHELXS97 (Sheldrick, 2008)'
_diffrn_ambient_temperature 293(2)
_diffrn_measured_fraction_theta_full 0.975
_diffrn_measured_fraction_theta_max 0.975
_diffrn_measurement_device_type 'Bruker APEX CCD'
_diffrn_measurement_method '\f and \w'
_diffrn_radiation_monochromator graphite
_diffrn_radiation_source 'fine-focus sealed tube'
_diffrn_radiation_type MoK\a
_diffrn_radiation_wavelength 0.71073
_diffrn_reflns_av_R_equivalents 0.0294
_diffrn_reflns_av_sigmaI/netI 0.0232
_diffrn_reflns_limit_h_max 19
_diffrn_reflns_limit_h_min -17
_diffrn_reflns_limit_k_max 17
_diffrn_reflns_limit_k_min -17
_diffrn_reflns_limit_l_max 14
_diffrn_reflns_limit_l_min -15
_diffrn_reflns_number 13133
_diffrn_reflns_theta_full 26.00
_diffrn_reflns_theta_max 26.00
_diffrn_reflns_theta_min 2.52
_exptl_absorpt_coefficient_mu 0.080
_exptl_absorpt_correction_T_max 0.9834
_exptl_absorpt_correction_T_min 0.9803
_exptl_absorpt_correction_type multi-scan
_exptl_absorpt_process_details '(SADABS; Sheldrick, 1996)'
_exptl_crystal_colour colourless
_exptl_crystal_density_diffrn 1.227
_exptl_crystal_density_method 'not measured'
_exptl_crystal_description plate-like
_exptl_crystal_F_000 1112
_exptl_crystal_size_max 0.25
_exptl_crystal_size_mid 0.23
_exptl_crystal_size_min 0.21
_refine_diff_density_max 0.685
_refine_diff_density_min -0.196
_refine_ls_extinction_coef 0.0037(5)
_refine_ls_extinction_expression Fc^*^=kFc[1+0.001xFc^2^\l^3^/sin(2\q)]^-1/4^
_refine_ls_extinction_method 'SHELXL97 (Sheldrick, 2008)'
_refine_ls_goodness_of_fit_ref 1.031
_refine_ls_hydrogen_treatment constr
_refine_ls_matrix_type full
_refine_ls_number_parameters 178
_refine_ls_number_reflns 2720
_refine_ls_number_restraints 0
_refine_ls_restrained_S_all 1.031
_refine_ls_R_factor_all 0.1008
_refine_ls_R_factor_gt 0.0807
_refine_ls_shift/su_max 0.000
_refine_ls_shift/su_mean 0.000
_refine_ls_structure_factor_coef Fsqd
_refine_ls_weighting_details 'calc w=1/[\s^2^(Fo^2^)+(0.0196P)^2^+3.0292P] where P=(Fo^2^+2Fc^2^)/3'
_refine_ls_weighting_scheme calc
_refine_ls_wR_factor_gt 0.1455
_refine_ls_wR_factor_ref 0.1554
_reflns_number_gt 2018
_reflns_number_total 2720
_reflns_threshold_expression I>2sigma(I)
_cod_data_source_file aa2011.cif
_cod_data_source_block I
_cod_original_formula_sum 'C16 H17 N2 O1.50'
_cod_database_code 2231392
_cod_database_fobs_code 2231392

loop_
_symmetry_equiv_pos_as_xyz
'x, y, z'
'-x+1/2, -y+1/2, z+1/2'
'-x, y, -z+1/2'
'x+1/2, -y+1/2, -z'
'-x, -y, -z'
'x-1/2, y-1/2, -z-1/2'
'x, -y, z-1/2'
'-x-1/2, y-1/2, z'

loop_
_atom_site_type_symbol
_atom_site_label
_atom_site_fract_x
_atom_site_fract_y
_atom_site_fract_z
_atom_site_U_iso_or_equiv
_atom_site_adp_type
_atom_site_calc_flag
_atom_site_refinement_flags
_atom_site_occupancy
_atom_site_symmetry_multiplicity
C C1 0.6204(2) 0.6782(2) 0.2566(2) 0.0725(8) Uani d . 1 1
H H1A 0.5851 0.6253 0.2539 0.087 Uiso calc R 1 1
C C2 0.6771(2) 0.6930(3) 0.1781(3) 0.0851(10) Uani d . 1 1
H H2A 0.6809 0.6497 0.1223 0.102 Uiso calc R 1 1
C C3 0.7285(2) 0.7711(3) 0.1814(3) 0.0863(11) Uani d . 1 1
H H3A 0.7671 0.7800 0.1274 0.104 Uiso calc R 1 1
C C4 0.72472(19) 0.8370(2) 0.2623(3) 0.0789(10) Uani d . 1 1
C C5 0.66713(18) 0.8218(2) 0.3437(3) 0.0699(8) Uani d . 1 1
H H5A 0.6636 0.8650 0.3996 0.084 Uiso calc R 1 1
C C6 0.61540(17) 0.7422(2) 0.3404(2) 0.0624(7) Uani d . 1 1
C C8 0.5560(2) 0.6505(2) 0.4939(2) 0.0681(8) Uani d . 1 1
C C9 0.6135(2) 0.5667(2) 0.4845(3) 0.0848(10) Uani d . 1 1
H H9A 0.6020 0.5215 0.5401 0.127 Uiso calc R 1 1
H H9B 0.6700 0.5884 0.4903 0.127 Uiso calc R 1 1
H H9C 0.6055 0.5361 0.4172 0.127 Uiso calc R 1 1
C C10 0.4610(2) 0.7482(2) 0.5473(2) 0.0681(8) Uani d . 1 1
C C11 0.3959(2) 0.7953(3) 0.5984(3) 0.0819(10) Uani d . 1 1
H H11A 0.3717 0.7687 0.6585 0.098 Uiso calc R 1 1
C C12 0.3683(2) 0.8807(3) 0.5596(3) 0.0756(9) Uani d . 1 1
H H12A 0.3245 0.9120 0.5932 0.091 Uiso calc R 1 1
C C13 0.40456(18) 0.9223(2) 0.4699(2) 0.0677(8) Uani d . 1 1
C C14 0.46999(17) 0.8783(2) 0.4176(2) 0.0611(7) Uani d . 1 1
H H14A 0.4946 0.9056 0.3583 0.073 Uiso calc R 1 1
C C15 0.49675(18) 0.7910(2) 0.4588(2) 0.0592(7) Uani d . 1 1
C C16 0.4029(2) 1.0538(3) 0.3480(3) 0.0863(10) Uani d . 1 1
H H16A 0.3731 1.1123 0.3341 0.129 Uiso calc R 1 1
H H16B 0.3979 1.0116 0.2883 0.129 Uiso calc R 1 1
H H16C 0.4605 1.0683 0.3601 0.129 Uiso calc R 1 1
N N1 0.55804(15) 0.72736(17) 0.42521(18) 0.0628(6) Uani d . 1 1
N N2 0.49971(19) 0.66035(18) 0.5677(2) 0.0764(7) Uani d . 1 1
O O1 0.36911(13) 1.00859(17) 0.43877(19) 0.0811(7) Uani d . 1 1
O O1W 0.5000 0.5327(2) 0.7500 0.0961(11) Uani d S 1 2
H H1W 0.4912 0.5668 0.6953 0.144 Uiso d R 1 1
C C7 0.7786(3) 0.9187(3) 0.2623(4) 0.1196(16) Uani d . 1 1
H H7A 0.8138 0.9166 0.2011 0.179 Uiso calc R 1 1
H H7B 0.8123 0.9180 0.3250 0.179 Uiso calc R 1 1
H H7C 0.7459 0.9764 0.2609 0.179 Uiso calc R 1 1

loop_
_atom_site_aniso_label
_atom_site_aniso_U_11
_atom_site_aniso_U_22
_atom_site_aniso_U_33
_atom_site_aniso_U_12
_atom_site_aniso_U_13
_atom_site_aniso_U_23
C1 0.077(2) 0.076(2) 0.0645(18) 0.0169(17) 0.0040(16) 0.0042(16)
C2 0.092(2) 0.093(3) 0.070(2) 0.029(2) 0.0057(19) 0.0060(19)
C3 0.081(2) 0.104(3) 0.074(2) 0.038(2) 0.0189(18) 0.019(2)
C4 0.0568(18) 0.074(2) 0.106(3) 0.0035(16) 0.0035(18) 0.033(2)
C5 0.0636(18) 0.0701(19) 0.076(2) 0.0092(16) 0.0030(15) 0.0106(16)
C6 0.0602(17) 0.0685(18) 0.0584(16) 0.0054(15) 0.0027(13) 0.0111(14)
C8 0.083(2) 0.0562(17) 0.0649(18) -0.0107(16) 0.0003(16) 0.0009(14)
C9 0.110(3) 0.066(2) 0.079(2) 0.0055(19) -0.004(2) 0.0036(17)
C10 0.077(2) 0.0635(18) 0.0634(17) -0.0187(16) 0.0101(15) -0.0055(14)
C11 0.083(2) 0.089(2) 0.074(2) -0.025(2) 0.0264(18) -0.0117(18)
C12 0.0671(19) 0.079(2) 0.081(2) -0.0068(17) 0.0137(17) -0.0201(18)
C13 0.0566(17) 0.075(2) 0.0714(19) -0.0066(15) -0.0019(15) -0.0158(16)
C14 0.0597(16) 0.0658(17) 0.0579(16) -0.0049(14) 0.0025(13) -0.0022(14)
C15 0.0563(15) 0.0632(17) 0.0582(15) -0.0087(14) 0.0045(13) -0.0069(13)
C16 0.090(2) 0.081(2) 0.088(2) 0.011(2) -0.005(2) 0.0008(19)
N1 0.0676(15) 0.0610(14) 0.0599(13) -0.0022(12) 0.0055(12) 0.0042(11)
N2 0.0991(19) 0.0625(15) 0.0677(16) -0.0165(15) 0.0114(15) 0.0024(13)
O1 0.0725(13) 0.0838(15) 0.0870(16) 0.0143(12) -0.0013(12) -0.0094(13)
O1W 0.144(3) 0.0619(19) 0.082(2) 0.000 0.002(2) 0.000
C7 0.100(3) 0.097(3) 0.163(4) -0.008(2) 0.008(3) 0.013(3)

loop_
_atom_type_symbol
_atom_type_description
_atom_type_scat_dispersion_real
_atom_type_scat_dispersion_imag
_atom_type_scat_source
C C 0.0033 0.0016 'International Tables Vol C Tables 4.2.6.8 and 6.1.1.4'
H H 0.0000 0.0000 'International Tables Vol C Tables 4.2.6.8 and 6.1.1.4'
N N 0.0061 0.0033 'International Tables Vol C Tables 4.2.6.8 and 6.1.1.4'
O O 0.0106 0.0060 'International Tables Vol C Tables 4.2.6.8 and 6.1.1.4'

loop_
_geom_angle_atom_site_label_1
_geom_angle_atom_site_label_2
_geom_angle_atom_site_label_3
_geom_angle
C2 C1 C6 119.9(3)
C2 C1 H1A 120.1
C6 C1 H1A 120.1
C1 C2 C3 120.2(4)
C1 C2 H2A 119.9
C3 C2 H2A 119.9
C2 C3 C4 121.7(3)
C2 C3 H3A 119.1
C4 C3 H3A 119.1
C3 C4 C5 118.4(3)
C3 C4 C7 120.2(4)
C5 C4 C7 121.4(4)
C6 C5 C4 119.7(3)
C6 C5 H5A 120.1
C4 C5 H5A 120.1
C5 C6 C1 120.1(3)
C5 C6 N1 118.8(3)
C1 C6 N1 121.2(3)
N2 C8 N1 112.6(3)
N2 C8 C9 124.6(3)
N1 C8 C9 122.8(3)
C8 C9 H9A 109.5
C8 C9 H9B 109.5
H9A C9 H9B 109.5
C8 C9 H9C 109.5
H9A C9 H9C 109.5
H9B C9 H9C 109.5
C15 C10 C11 118.8(3)
C15 C10 N2 109.8(3)
C11 C10 N2 131.4(3)
C12 C11 C10 119.2(3)
C12 C11 H11A 120.4
C10 C11 H11A 120.4
C11 C12 C13 121.2(3)
C11 C12 H12A 119.4
C13 C12 H12A 119.4
C14 C13 O1 124.1(3)
C14 C13 C12 121.3(3)
O1 C13 C12 114.7(3)
C13 C14 C15 116.3(3)
C13 C14 H14A 121.9
C15 C14 H14A 121.9
C14 C15 N1 131.4(3)
C14 C15 C10 123.2(3)
N1 C15 C10 105.4(3)
O1 C16 H16A 109.5
O1 C16 H16B 109.5
H16A C16 H16B 109.5
O1 C16 H16C 109.5
H16A C16 H16C 109.5
H16B C16 H16C 109.5
C8 N1 C15 106.6(2)
C8 N1 C6 126.9(3)
C15 N1 C6 126.4(2)
C8 N2 C10 105.7(3)
C13 O1 C16 117.2(2)
C4 C7 H7A 109.5
C4 C7 H7B 109.5
H7A C7 H7B 109.5
C4 C7 H7C 109.5
H7A C7 H7C 109.5
H7B C7 H7C 109.5

loop_
_geom_bond_atom_site_label_1
_geom_bond_atom_site_label_2
_geom_bond_distance
C1 C2 1.363(5)
C1 C6 1.387(4)
C1 H1A 0.9300
C2 C3 1.366(5)
C2 H2A 0.9300
C3 C4 1.375(5)
C3 H3A 0.9300
C4 C5 1.400(4)
C4 C7 1.429(5)
C5 C6 1.385(4)
C5 H5A 0.9300
C6 N1 1.429(3)
C8 N2 1.307(4)
C8 N1 1.378(4)
C8 C9 1.492(4)
C9 H9A 0.9600
C9 H9B 0.9600
C9 H9C 0.9600
C10 C15 1.392(4)
C10 C11 1.394(4)
C10 N2 1.395(4)
C11 C12 1.359(5)
C11 H11A 0.9300
C12 C13 1.401(4)
C12 H12A 0.9300
C13 C14 1.385(4)
C13 O1 1.386(4)
C14 C15 1.389(4)
C14 H14A 0.9300
C15 N1 1.391(4)
C16 O1 1.417(4)
C16 H16A 0.9600
C16 H16B 0.9600
C16 H16C 0.9600
O1W H1W 0.8500
C7 H7A 0.9600
C7 H7B 0.9600
C7 H7C 0.9600

loop_
_geom_hbond_atom_site_label_D
_geom_hbond_atom_site_label_H
_geom_hbond_atom_site_label_A
_geom_hbond_distance_DH
_geom_hbond_distance_HA
_geom_hbond_distance_DA
_geom_hbond_angle_DHA
O1W H1W N2 0.85 2.08 2.911(3) 166.0

loop_
_cod_related_entry_id
_cod_related_entry_database
_cod_related_entry_code
1 ChemSpider 30656903
